data_4109275
loop_
_publ_author_name
'Guzm\'an Gil-Ram\'irez'
'Jordi Benet-Buchholz'
'Eduardo C. Escudero-Ad\'an'
'Pablo Ballester'

_publ_contact_author
;
    Dr. Benet-Buchholz, Jordi
    The Institute of Chemical Research of Catalonia (ICIQ)    
    X-ray Diffraction Unit
    Avgda. Pa\=isos Catalans 16
    E-43007 Tarragona, Spain
;
_publ_contact_author_email jbenet@iciq.es
_publ_contact_author_fax '+34 977 920 224'
_publ_contact_author_phone '+34 977 920 204'
_publ_section_title
;
 Solid-State Self-Assembly of a Calix[4]pyrrole-Resorcinarene Hybrid into
 a Hexameric Cage
;
_journal_name_full 'Journal of the American Chemical Society'
_journal_page_first 3820
_journal_page_last 3821
_journal_paper_doi 10.1021/ja070037k
_journal_volume 129
_journal_year 2007
_chemical_formula_sum 'C61.33 H87 Cl3.33 N7.33 O9.83'
_chemical_formula_weight 1202.55
_chemical_name_systematic
;

 ?

;
_space_group_IT_number 148
_symmetry_cell_setting hexagonal
_symmetry_space_group_name_Hall '-R 3'
_symmetry_space_group_name_H-M 'R -3 :H'
_atom_sites_solution_hydrogens geom
_atom_sites_solution_primary direct
_atom_sites_solution_secondary difmap
_audit_creation_method SHELXL-97
_cell_angle_alpha 90.00
_cell_angle_beta 90.00
_cell_angle_gamma 120.00
_cell_formula_units_Z 18
_cell_length_a 21.8372(18)
_cell_length_b 21.8372(18)
_cell_length_c 69.813(11)
_cell_measurement_reflns_used 7208
_cell_measurement_temperature 100(2)
_cell_measurement_theta_max 22.51
_cell_measurement_theta_min 3.08
_cell_volume 28831(6)
_computing_cell_refinement 'Bruker-Nonius Apex v1.0-22 2002'
_computing_data_collection 'Bruker-Nonius Apex v1.0-22 2002'
_computing_data_reduction 'SAINT+ Version 7.06A Bruker-Nonius, 2004'
_computing_molecular_graphics 'Shelxtl Version 6.12 (Sheldrick, 2001)'
_computing_publication_material 'Shelxtl Version 6.12 (Sheldrick, 2001)'
_computing_structure_refinement 'Shelxtl Version 6.12 (Sheldrick, 2001)'
_computing_structure_solution 'Shelxtl Version 6.12 (Sheldrick, 2001)'
_diffrn_ambient_temperature 100(2)
_diffrn_detector_area_resol_mean 512
_diffrn_detector_type '4K CCD area detector APEX II'
_diffrn_measured_fraction_theta_full 0.997
_diffrn_measured_fraction_theta_max 0.997
_diffrn_measurement_device_type 'Kappa 4-axis goniometer bruker-nonius'
_diffrn_measurement_method
;
 Fullsphere data collection, phi and omega scans
;
_diffrn_measurement_specimen_support 'magnetic support whith 10 micron nylon fiber cryoloop'
_diffrn_radiation_monochromator 'Multilayer Montel 200 mirrors'
_diffrn_radiation_type MoK\a
_diffrn_radiation_wavelength 0.71073
_diffrn_reflns_av_R_equivalents 0.0656
_diffrn_reflns_av_sigmaI/netI 0.0393
_diffrn_reflns_limit_h_max 26
_diffrn_reflns_limit_h_min -26
_diffrn_reflns_limit_k_max 26
_diffrn_reflns_limit_k_min -23
_diffrn_reflns_limit_l_max 84
_diffrn_reflns_limit_l_min -84
_diffrn_reflns_number 85788
_diffrn_reflns_theta_full 25.42
_diffrn_reflns_theta_max 25.42
_diffrn_reflns_theta_min 2.56
_diffrn_source 'rotating anode X-ray tube'
_diffrn_source_current 90
_diffrn_source_power 50
_diffrn_source_size '3 mm x 0.3 mm fine focus'
_diffrn_source_type 'Bruker-Nonius FR 591'
_exptl_absorpt_coefficient_mu 0.217
_exptl_absorpt_correction_T_max 1.000000
_exptl_absorpt_correction_T_min 0.897811
_exptl_absorpt_correction_type empirical
_exptl_absorpt_process_details
; 
 SADABS Version 2.1 2003 Bruker-Nonius
 Blessing, Acta Cryst. (1995) A51 33-38
;
_exptl_crystal_colour colorless
_exptl_crystal_density_diffrn 1.247
_exptl_crystal_description Plate
_exptl_crystal_F_000 11550
_exptl_crystal_size_max 0.05
_exptl_crystal_size_mid 0.05
_exptl_crystal_size_min 0.02
_refine_diff_density_max 0.718
_refine_diff_density_min -0.692
_refine_diff_density_rms 0.095
_refine_ls_extinction_method none
_refine_ls_goodness_of_fit_ref 1.049
_refine_ls_hydrogen_treatment noref
_refine_ls_matrix_type full
_refine_ls_number_parameters 769
_refine_ls_number_reflns 11811
_refine_ls_number_restraints 6
_refine_ls_restrained_S_all 1.052
_refine_ls_R_factor_all 0.1043
_refine_ls_R_factor_gt 0.0719
_refine_ls_shift/su_max 0.000
_refine_ls_shift/su_mean 0.000
_refine_ls_structure_factor_coef Fsqd
_refine_ls_weighting_details 'calc w=1/[\s^2^(Fo^2^)+(0.1459P)^2^+62.4492P] where P=(Fo^2^+2Fc^2^)/3'
_refine_ls_weighting_scheme calc
_refine_ls_wR_factor_gt 0.2098
_refine_ls_wR_factor_ref 0.2524
_reflns_number_gt 8231
_reflns_number_total 11811
_reflns_threshold_expression >2sigma(I)
_cod_data_source_file ja070037ksi20070103_112425_3.cif
_cod_data_source_block ggdha4_0m
_cod_original_sg_symbol_H-M 'R -3'
_cod_database_code 4109275

loop_
_symmetry_equiv_pos_as_xyz
'x, y, z'
'-y, x-y, z'
'-x+y, -x, z'
'x+2/3, y+1/3, z+1/3'
'-y+2/3, x-y+1/3, z+1/3'
'-x+y+2/3, -x+1/3, z+1/3'
'x+1/3, y+2/3, z+2/3'
'-y+1/3, x-y+2/3, z+2/3'
'-x+y+1/3, -x+2/3, z+2/3'
'-x, -y, -z'
'y, -x+y, -z'
'x-y, x, -z'
'-x+2/3, -y+1/3, -z+1/3'
'y+2/3, -x+y+1/3, -z+1/3'
'x-y+2/3, x+1/3, -z+1/3'
'-x+1/3, -y+2/3, -z+2/3'
'y+1/3, -x+y+2/3, -z+2/3'
'x-y+1/3, x+2/3, -z+2/3'

loop_
_atom_site_label
_atom_site_type_symbol
_atom_site_fract_x
_atom_site_fract_y
_atom_site_fract_z
_atom_site_U_iso_or_equiv
_atom_site_adp_type
_atom_site_occupancy
_atom_site_symmetry_multiplicity
_atom_site_calc_flag
_atom_site_refinement_flags
_atom_site_disorder_assembly
_atom_site_disorder_group
N1 N 0.48294(13) 1.00204(13) 0.07090(4) 0.0415(6) Uani 1 1 d . . .
H1B H 0.4429 1.0016 0.0728 0.050 Uiso 1 1 calc R . .
O1 O 0.38811(15) 1.21588(15) 0.05293(4) 0.0685(7) Uani 1 1 d . . .
H1A H 0.3893 1.2217 0.0649 0.103 Uiso 1 1 d R . .
C1 C 0.48930(16) 0.94283(16) 0.06918(5) 0.0419(7) Uani 1 1 d . . .
N2 N 0.49598(13) 1.12351(13) 0.10197(4) 0.0444(6) Uani 1 1 d . . .
H2C H 0.4558 1.0862 0.0986 0.053 Uiso 1 1 calc R . .
C2 C 0.55955(18) 0.96612(19) 0.06650(5) 0.0538(8) Uani 1 1 d . . .
H2A H 0.5803 0.9372 0.0649 0.065 Uiso 1 1 calc R . .
O2 O 0.4615(3) 1.1158(3) 0.00541(4) 0.1127(13) Uani 1 1 d . . .
H2B H 0.4753 1.0863 0.0042 0.169 Uiso 1 1 calc R . .
N3 N 0.38742(14) 0.99987(14) 0.13208(4) 0.0455(6) Uani 1 1 d . . .
H3C H 0.3720 0.9994 0.1204 0.055 Uiso 1 1 calc R . .
O3 O 0.20185(17) 1.06994(16) 0.13843(6) 0.0855(10) Uani 1 1 d . . .
H3B H 0.1852 1.0264 0.1367 0.128 Uiso 1 1 calc R . .
C3 C 0.59592(17) 1.04070(19) 0.06649(6) 0.0543(9) Uani 1 1 d . . .
H3A H 0.6454 1.0707 0.0649 0.065 Uiso 1 1 calc R . .
N4 N 0.37742(13) 0.87849(13) 0.10205(4) 0.0428(6) Uani 1 1 d . . .
H4B H 0.3729 0.9149 0.0987 0.051 Uiso 1 1 calc R . .
O4 O 0.35067(15) 1.22915(15) 0.08985(4) 0.0676(7) Uani 1 1 d . . .
H4A H 0.3120 1.2241 0.0860 0.101 Uiso 1 1 calc R . .
C4 C 0.54800(16) 1.06204(16) 0.06917(5) 0.0429(7) Uani 1 1 d . . .
O5 O 0.12154(14) 0.76166(16) 0.09163(4) 0.0717(8) Uani 1 1 d . . .
H5A H 0.0927 0.7866 0.0906 0.107 Uiso 1 1 d R . .
C5 C 0.55852(16) 1.13647(17) 0.07014(5) 0.0458(7) Uani 1 1 d . . .
O6 O 0.13464(15) 0.92418(16) 0.13978(5) 0.0722(8) Uani 1 1 d . . .
H6A H 0.1058 0.9279 0.1326 0.108 Uiso 1 1 calc R . .
C6 C 0.50655(17) 1.14273(16) 0.05640(5) 0.0458(7) Uani 1 1 d . . .
C7 C 0.46865(17) 1.17527(17) 0.06156(5) 0.0479(8) Uani 1 1 d . . .
H7A H 0.4704 1.1905 0.0744 0.058 Uiso 1 1 calc R . .
O7 O 0.34548(19) 0.8866(3) 0.00600(5) 0.1162(15) Uani 1 1 d . . .
H7B H 0.3889 0.9149 0.0045 0.174 Uiso 1 1 calc R . .
O8 O 0.17538(13) 0.78477(15) 0.05421(4) 0.0653(7) Uani 1 1 d . . .
H8A H 0.1718 0.7860 0.0662 0.098 Uiso 1 1 calc R . .
C8 C 0.4282(2) 1.18590(18) 0.04820(5) 0.0546(8) Uani 1 1 d . . .
C9 C 0.4266(2) 1.1667(2) 0.02960(6) 0.0694(11) Uani 1 1 d . . .
H9A H 0.4003 1.1760 0.0204 0.083 Uiso 1 1 calc R . .
C10 C 0.4639(3) 1.1334(3) 0.02433(6) 0.0717(11) Uani 1 1 d . . .
C11 C 0.5028(2) 1.1204(2) 0.03750(5) 0.0618(9) Uani 1 1 d . . .
H11A H 0.5269 1.0963 0.0337 0.074 Uiso 1 1 calc R . .
C12 C 0.63354(19) 1.1880(2) 0.06265(6) 0.0614(10) Uani 1 1 d . . .
H12A H 0.6686 1.1869 0.0712 0.092 Uiso 1 1 calc R . .
H12B H 0.6407 1.2360 0.0623 0.092 Uiso 1 1 calc R . .
H12C H 0.6390 1.1737 0.0497 0.092 Uiso 1 1 calc R . .
C13 C 0.55487(16) 1.15790(16) 0.09033(5) 0.0451(7) Uani 1 1 d . . .
C14 C 0.60534(19) 1.21214(19) 0.10112(6) 0.0583(9) Uani 1 1 d . . .
H14A H 0.6519 1.2452 0.0970 0.070 Uiso 1 1 calc R . .
C15 C 0.5769(2) 1.2107(2) 0.11921(6) 0.0616(10) Uani 1 1 d . . .
H15A H 0.6007 1.2424 0.1295 0.074 Uiso 1 1 calc R . .
C16 C 0.50877(17) 1.15546(17) 0.11953(5) 0.0475(8) Uani 1 1 d . . .
C17 C 0.45232(18) 1.13303(18) 0.13490(5) 0.0507(8) Uani 1 1 d . . .
C18 C 0.38809(18) 1.13742(18) 0.12724(5) 0.0501(8) Uani 1 1 d . . .
C19 C 0.3229(2) 1.1004(2) 0.13600(6) 0.0608(9) Uani 1 1 d . . .
H19A H 0.3168 1.0703 0.1465 0.073 Uiso 1 1 calc R . .
C20 C 0.2670(2) 1.1068(2) 0.12966(6) 0.0603(9) Uani 1 1 d . . .
C21 C 0.2744(2) 1.1499(2) 0.11426(6) 0.0596(9) Uani 1 1 d . . .
H21A H 0.2355 1.1541 0.1099 0.071 Uiso 1 1 calc R . .
C22 C 0.33900(19) 1.18649(18) 0.10541(5) 0.0524(8) Uani 1 1 d . . .
C23 C 0.39629(19) 1.18166(18) 0.11203(5) 0.0524(8) Uani 1 1 d . . .
H23A H 0.4412 1.2087 0.1061 0.063 Uiso 1 1 calc R . .
C24 C 0.4829(2) 1.1864(2) 0.15166(6) 0.0696(11) Uani 1 1 d . . .
H24A H 0.5242 1.1861 0.1570 0.104 Uiso 1 1 calc R . .
H24B H 0.4468 1.1729 0.1617 0.104 Uiso 1 1 calc R . .
H24C H 0.4968 1.2339 0.1470 0.104 Uiso 1 1 calc R . .
C25 C 0.42960(17) 1.05992(18) 0.14242(5) 0.0475(7) Uani 1 1 d . . .
C26 C 0.44294(19) 1.0385(2) 0.15944(5) 0.0558(9) Uani 1 1 d . . .
H26A H 0.4712 1.0685 0.1695 0.067 Uiso 1 1 calc R . .
C27 C 0.40766(19) 0.9644(2) 0.15945(5) 0.0553(9) Uani 1 1 d . . .
H27A H 0.4080 0.9354 0.1696 0.066 Uiso 1 1 calc R . .
C28 C 0.37268(17) 0.94088(18) 0.14245(5) 0.0457(7) Uani 1 1 d . . .
C29 C 0.32427(17) 0.86695(18) 0.13495(5) 0.0471(8) Uani 1 1 d . . .
C30 C 0.25404(17) 0.85928(18) 0.12760(5) 0.0470(8) Uani 1 1 d . . .
C31 C 0.21737(18) 0.81304(18) 0.11303(5) 0.0517(8) Uani 1 1 d . . .
H31A H 0.2355 0.7861 0.1072 0.062 Uiso 1 1 calc R . .
C32 C 0.15335(17) 0.80594(19) 0.10692(5) 0.0533(8) Uani 1 1 d . . .
C33 C 0.12442(18) 0.84140(19) 0.11573(5) 0.0548(9) Uani 1 1 d . . .
H33A H 0.0798 0.8346 0.1118 0.066 Uiso 1 1 calc R . .
C34 C 0.16147(18) 0.88734(19) 0.13044(5) 0.0526(8) Uani 1 1 d . . .
C35 C 0.22592(17) 0.89659(19) 0.13630(5) 0.0505(8) Uani 1 1 d . . .
H35A H 0.2511 0.9288 0.1464 0.061 Uiso 1 1 calc R . .
C36 C 0.3047(2) 0.8137(2) 0.15166(5) 0.0621(10) Uani 1 1 d . . .
H36A H 0.3478 0.8168 0.1569 0.093 Uiso 1 1 calc R . .
H36B H 0.2733 0.7656 0.1469 0.093 Uiso 1 1 calc R . .
H36C H 0.2806 0.8249 0.1617 0.093 Uiso 1 1 calc R . .
C37 C 0.35951(16) 0.84630(17) 0.11950(5) 0.0463(7) Uani 1 1 d . . .
C38 C 0.3753(2) 0.7932(2) 0.11908(6) 0.0607(10) Uani 1 1 d . . .
H38A H 0.3687 0.7618 0.1293 0.073 Uiso 1 1 calc R . .
C39 C 0.4029(2) 0.79293(19) 0.10106(6) 0.0594(9) Uani 1 1 d . . .
H39A H 0.4184 0.7615 0.0969 0.071 Uiso 1 1 calc R . .
C40 C 0.40362(16) 0.84606(16) 0.09042(5) 0.0448(7) Uani 1 1 d . . .
C41 C 0.42706(17) 0.86798(17) 0.07010(5) 0.0451(7) Uani 1 1 d . . .
C42 C 0.36745(17) 0.86013(16) 0.05672(5) 0.0465(7) Uani 1 1 d . . .
C43 C 0.3846(2) 0.8831(2) 0.03790(5) 0.0632(10) Uani 1 1 d . . .
H43A H 0.4327 0.9083 0.0340 0.076 Uiso 1 1 calc R . .
C44 C 0.3317(2) 0.8692(3) 0.02497(6) 0.0725(12) Uani 1 1 d . . .
C45 C 0.2616(2) 0.8352(2) 0.03061(6) 0.0693(11) Uani 1 1 d . . .
H45A H 0.2253 0.8255 0.0216 0.083 Uiso 1 1 calc R . .
C46 C 0.24531(18) 0.81564(18) 0.04925(5) 0.0525(8) Uani 1 1 d . . .
C47 C 0.29704(17) 0.82661(16) 0.06224(5) 0.0475(8) Uani 1 1 d . . .
H47A H 0.2845 0.8111 0.0751 0.057 Uiso 1 1 calc R . .
C48 C 0.4516(2) 0.8174(2) 0.06226(6) 0.0607(9) Uani 1 1 d . . .
H48A H 0.4888 0.8195 0.0705 0.091 Uiso 1 1 calc R . .
H48B H 0.4700 0.8318 0.0492 0.091 Uiso 1 1 calc R . .
H48C H 0.4114 0.7690 0.0620 0.091 Uiso 1 1 calc R . .
Cl1 Cl 0.34181(4) 0.99921(4) 0.088067(12) 0.0470(2) Uani 1 1 d . . .
Cl3 Cl 0.0000 1.0000 0.09965(4) 0.1042(7) Uani 1 3 d S . .
Cl4 Cl 0.00437(6) 0.77951(7) 0.075008(17) 0.0822(4) Uani 1 1 d . . .
Cl2 Cl 0.5000 1.0000 0.0000 0.0785(4) Uani 1 2 d S . .
N1A N 0.17213(18) 0.99607(18) 0.06639(5) 0.0685(9) Uani 1 1 d . . .
C1A C 0.1813(3) 0.9380(3) 0.05901(10) 0.1072(19) Uani 1 1 d . . .
H1AA H 0.2269 0.9446 0.0633 0.161 Uiso 1 1 calc R . .
H1AB H 0.1799 0.9380 0.0450 0.161 Uiso 1 1 calc R . .
H1AC H 0.1430 0.8928 0.0638 0.161 Uiso 1 1 calc R . .
C2A C 0.2366(4) 1.0628(3) 0.06106(10) 0.113(2) Uani 1 1 d . . .
H2AA H 0.2778 1.0650 0.0673 0.170 Uiso 1 1 calc R . .
H2AB H 0.2318 1.1031 0.0652 0.170 Uiso 1 1 calc R . .
H2AC H 0.2428 1.0646 0.0471 0.170 Uiso 1 1 calc R . .
C3A C 0.1071(4) 0.9918(5) 0.05852(11) 0.140(3) Uani 1 1 d . . .
H3AA H 0.1129 1.0014 0.0447 0.210 Uiso 1 1 calc R . .
H3AB H 0.0985 1.0268 0.0649 0.210 Uiso 1 1 calc R . .
H3AC H 0.0668 0.9443 0.0607 0.210 Uiso 1 1 calc R . .
C4A C 0.1677(3) 0.9902(4) 0.08746(8) 0.1098(19) Uani 1 1 d . . .
H4AA H 0.2087 0.9882 0.0924 0.165 Uiso 1 1 calc R . .
H4AB H 0.1242 0.9470 0.0911 0.165 Uiso 1 1 calc R . .
H4AC H 0.1673 1.0314 0.0929 0.165 Uiso 1 1 calc R . .
N1B N 0.6038(2) 1.0138(2) 0.12830(5) 0.0754(10) Uani 1 1 d . . .
C1B C 0.6011(11) 1.0635(10) 0.11646(16) 0.370(8) Uani 1 1 d . . .
H1BA H 0.6249 1.1098 0.1227 0.555 Uiso 1 1 calc R . .
H1BB H 0.5517 1.0495 0.1139 0.555 Uiso 1 1 calc R . .
H1BC H 0.6250 1.0661 0.1043 0.555 Uiso 1 1 calc R . .
C2B C 0.5410(6) 0.9523(12) 0.1256(3) 0.433(19) Uani 1 1 d . . .
H2BA H 0.5503 0.9158 0.1206 0.649 Uiso 1 1 calc R . .
H2BB H 0.5119 0.9605 0.1164 0.649 Uiso 1 1 calc R . .
H2BC H 0.5158 0.9366 0.1378 0.649 Uiso 1 1 calc R . .
C3B C 0.6591(5) 1.0046(5) 0.1213(2) 0.201(5) Uani 1 1 d . . .
H3BA H 0.6933 1.0140 0.1315 0.302 Uiso 1 1 calc R . .
H3BB H 0.6826 1.0376 0.1106 0.302 Uiso 1 1 calc R . .
H3BC H 0.6398 0.9560 0.1167 0.302 Uiso 1 1 calc R . .
C4B C 0.6070(7) 1.0319(7) 0.14770(10) 0.202(5) Uani 1 1 d . . .
H4BA H 0.5734 0.9903 0.1550 0.302 Uiso 1 1 calc R . .
H4BB H 0.5949 1.0693 0.1491 0.302 Uiso 1 1 calc R . .
H4BC H 0.6549 1.0489 0.1526 0.302 Uiso 1 1 calc R . .
N1C N 0.2720(3) 1.0007(2) -0.01732(5) 0.0902(12) Uani 1 1 d . . .
C1C C 0.2743(9) 1.0637(5) -0.02254(14) 0.265(8) Uani 1 1 d . . .
H1CA H 0.2375 1.0679 -0.0156 0.398 Uiso 1 1 calc R . .
H1CB H 0.2662 1.0635 -0.0364 0.398 Uiso 1 1 calc R . .
H1CC H 0.3208 1.1040 -0.0193 0.398 Uiso 1 1 calc R . .
C2C C 0.2090(6) 0.9396(4) -0.02297(14) 0.214(6) Uani 1 1 d . . .
H2CA H 0.1701 0.9499 -0.0231 0.320 Uiso 1 1 calc R . .
H2CB H 0.1980 0.9012 -0.0139 0.320 Uiso 1 1 calc R . .
H2CC H 0.2150 0.9253 -0.0358 0.320 Uiso 1 1 calc R . .
C3C C 0.3266(5) 0.9943(7) -0.02790(12) 0.203(6) Uani 1 1 d . . .
H3CA H 0.3132 0.9850 -0.0414 0.305 Uiso 1 1 calc R . .
H3CB H 0.3311 0.9553 -0.0226 0.305 Uiso 1 1 calc R . .
H3CC H 0.3719 1.0385 -0.0267 0.305 Uiso 1 1 calc R . .
C4C C 0.2798(6) 0.9990(6) 0.00394(9) 0.188(4) Uani 1 1 d . . .
H4CA H 0.2412 1.0018 0.0103 0.281 Uiso 1 1 calc R . .
H4CB H 0.3252 1.0393 0.0079 0.281 Uiso 1 1 calc R . .
H4CC H 0.2781 0.9549 0.0076 0.281 Uiso 1 1 calc R . .
N1D N 0.3333 0.6667 0.00061(12) 0.101(2) Uani 1 3 d SD . .
C1D C 0.3333 0.6667 -0.02030(19) 0.65(6) Uani 1 3 d SD . .
H1DA H 0.3413 0.6296 -0.0249 0.968 Uiso 1 1 d R . .
C2D C 0.2955(15) 0.6973(17) 0.0094(4) 0.57(2) Uani 1 1 d D . .
H2DA H 0.3162 0.7209 0.0216 0.858 Uiso 1 1 d R . .
H2DB H 0.2447 0.6649 0.0111 0.858 Uiso 1 1 d R . .
H2DC H 0.3028 0.7328 -0.0003 0.858 Uiso 1 1 d R . .
O2W O 0.0058(3) 0.8985(2) 0.12893(9) 0.1273(15) Uani 1 1 d D . .
H2WY H -0.0425(18) 0.871(4) 0.1335(12) 0.191 Uiso 1 1 d D . .
H2WX H -0.001(4) 0.924(4) 0.1188(9) 0.191 Uiso 1 1 d D . .
O3W O 0.0000 1.0000 0.0277(4) 0.281(18) Uani 0.50 3 d SP . .
O4W O 0.6667 1.3333 0.1681(8) 0.45(4) Uani 0.50 3 d SP . .
O1W O 0.1318(4) 1.0144(5) 0.01059(8) 0.309(4) Uani 0.50 1 d PD A 1
H1W H 0.0986 0.9541 0.0084 0.463 Uiso 0.50 1 d PRD A 1
H2W H 0.1458 1.0690 0.0006 0.463 Uiso 0.50 1 d PRD A 1
Cl5 Cl 0.1318(4) 1.0144(5) 0.01059(8) 0.309(4) Uani 0.50 1 d P B 2

loop_
_atom_site_aniso_label
_atom_site_aniso_U_11
_atom_site_aniso_U_22
_atom_site_aniso_U_33
_atom_site_aniso_U_23
_atom_site_aniso_U_13
_atom_site_aniso_U_12
N1 0.0294(12) 0.0365(13) 0.0601(16) 0.0021(11) 0.0035(11) 0.0177(11)
O1 0.0754(17) 0.0759(18) 0.0779(17) -0.0021(14) -0.0077(14) 0.0556(15)
C1 0.0375(15) 0.0392(16) 0.0530(17) 0.0002(13) 0.0021(13) 0.0223(13)
N2 0.0345(13) 0.0345(13) 0.0599(16) -0.0033(11) -0.0046(11) 0.0140(11)
C2 0.0400(17) 0.0481(19) 0.079(2) 0.0044(17) 0.0084(16) 0.0264(15)
O2 0.181(4) 0.168(4) 0.0586(18) -0.018(2) -0.021(2) 0.139(3)
N3 0.0473(15) 0.0465(15) 0.0452(14) 0.0016(11) -0.0033(11) 0.0252(13)
O3 0.0687(18) 0.0659(18) 0.131(3) 0.0163(18) 0.0322(18) 0.0406(16)
C3 0.0306(16) 0.0481(19) 0.082(2) 0.0052(17) 0.0083(15) 0.0179(14)
N4 0.0389(13) 0.0367(13) 0.0570(15) 0.0063(11) 0.0037(11) 0.0221(11)
O4 0.0728(17) 0.0702(17) 0.0773(18) 0.0124(14) 0.0050(14) 0.0489(15)
C4 0.0349(15) 0.0403(16) 0.0512(17) 0.0054(13) 0.0020(13) 0.0172(13)
O5 0.0485(14) 0.0722(18) 0.0841(19) -0.0248(14) -0.0069(13) 0.0226(13)
C5 0.0336(15) 0.0370(16) 0.063(2) 0.0075(14) 0.0023(14) 0.0150(13)
O6 0.0535(16) 0.0681(17) 0.100(2) -0.0107(15) 0.0105(14) 0.0341(14)
C6 0.0403(16) 0.0342(16) 0.0590(19) 0.0064(14) 0.0017(14) 0.0157(13)
C7 0.0444(17) 0.0371(16) 0.0610(19) 0.0023(14) -0.0017(15) 0.0193(14)
O7 0.070(2) 0.176(4) 0.0624(19) 0.024(2) 0.0008(16) 0.031(2)
O8 0.0390(13) 0.0662(17) 0.0820(18) 0.0024(14) -0.0002(12) 0.0197(12)
C8 0.055(2) 0.0442(18) 0.069(2) 0.0023(16) -0.0022(17) 0.0275(16)
C9 0.088(3) 0.076(3) 0.066(2) -0.001(2) -0.014(2) 0.057(2)
C10 0.097(3) 0.087(3) 0.057(2) -0.004(2) -0.007(2) 0.065(3)
C11 0.074(2) 0.068(2) 0.062(2) 0.0026(18) 0.0011(18) 0.049(2)
C12 0.0454(19) 0.046(2) 0.083(3) 0.0121(18) 0.0116(18) 0.0155(16)
C13 0.0344(15) 0.0360(16) 0.0601(19) 0.0020(14) -0.0027(14) 0.0141(13)
C14 0.0402(18) 0.0429(19) 0.077(2) -0.0053(17) -0.0059(17) 0.0100(15)
C15 0.052(2) 0.049(2) 0.071(2) -0.0158(17) -0.0172(18) 0.0161(17)
C16 0.0459(18) 0.0382(16) 0.0570(19) -0.0054(14) -0.0084(14) 0.0199(14)
C17 0.0511(19) 0.0469(18) 0.0537(19) -0.0085(15) -0.0069(15) 0.0242(16)
C18 0.0534(19) 0.0444(18) 0.0591(19) -0.0087(15) -0.0031(15) 0.0293(16)
C19 0.071(2) 0.060(2) 0.065(2) 0.0076(17) 0.0117(18) 0.043(2)
C20 0.056(2) 0.051(2) 0.080(2) 0.0033(18) 0.0138(18) 0.0322(18)
C21 0.059(2) 0.053(2) 0.078(2) -0.0041(18) -0.0029(18) 0.0367(18)
C22 0.059(2) 0.0426(18) 0.064(2) -0.0017(15) 0.0015(16) 0.0316(16)
C23 0.0521(19) 0.0447(18) 0.063(2) -0.0031(15) 0.0005(16) 0.0258(16)
C24 0.080(3) 0.063(2) 0.066(2) -0.0184(19) -0.010(2) 0.036(2)
C25 0.0425(17) 0.0530(19) 0.0502(18) -0.0029(14) -0.0026(14) 0.0264(15)
C26 0.052(2) 0.066(2) 0.0530(19) -0.0069(16) -0.0082(15) 0.0324(18)
C27 0.0499(19) 0.068(2) 0.0504(19) 0.0110(16) -0.0016(15) 0.0315(18)
C28 0.0397(16) 0.0531(19) 0.0496(17) 0.0094(14) 0.0055(13) 0.0271(15)
C29 0.0427(17) 0.0459(18) 0.0522(18) 0.0116(14) 0.0049(14) 0.0218(15)
C30 0.0391(16) 0.0454(18) 0.0544(18) 0.0093(14) 0.0073(14) 0.0195(14)
C31 0.0414(18) 0.0437(18) 0.066(2) 0.0005(15) 0.0066(15) 0.0186(15)
C32 0.0370(17) 0.0447(18) 0.063(2) -0.0019(15) 0.0054(15) 0.0088(15)
C33 0.0329(16) 0.055(2) 0.071(2) 0.0037(17) 0.0004(15) 0.0180(16)
C34 0.0435(18) 0.0491(19) 0.065(2) 0.0035(16) 0.0096(16) 0.0231(16)
C35 0.0420(17) 0.055(2) 0.0518(18) -0.0007(15) 0.0042(14) 0.0226(16)
C36 0.060(2) 0.062(2) 0.063(2) 0.0232(18) 0.0118(17) 0.0295(19)
C37 0.0358(16) 0.0436(17) 0.061(2) 0.0123(14) 0.0060(14) 0.0211(14)
C38 0.063(2) 0.053(2) 0.074(2) 0.0233(17) 0.0111(18) 0.0350(18)
C39 0.062(2) 0.049(2) 0.081(2) 0.0132(17) 0.0140(19) 0.0380(18)
C40 0.0360(15) 0.0373(16) 0.0634(19) 0.0022(14) 0.0025(14) 0.0200(13)
C41 0.0408(16) 0.0376(16) 0.0618(19) -0.0012(14) 0.0035(14) 0.0233(14)
C42 0.0413(17) 0.0345(16) 0.0615(19) -0.0029(14) 0.0024(14) 0.0173(14)
C43 0.045(2) 0.070(2) 0.062(2) 0.0013(18) 0.0022(17) 0.0196(18)
C44 0.056(2) 0.087(3) 0.059(2) 0.007(2) -0.0021(18) 0.025(2)
C45 0.046(2) 0.078(3) 0.069(2) 0.003(2) -0.0064(18) 0.020(2)
C46 0.0405(18) 0.0434(18) 0.071(2) -0.0019(16) -0.0001(16) 0.0189(15)
C47 0.0432(17) 0.0337(16) 0.0614(19) -0.0006(14) 0.0039(15) 0.0162(14)
C48 0.062(2) 0.0467(19) 0.082(3) -0.0035(17) 0.0116(19) 0.0337(18)
Cl1 0.0399(4) 0.0456(4) 0.0569(5) 0.0002(3) -0.0042(3) 0.0225(3)
Cl3 0.1033(11) 0.1033(11) 0.1061(17) 0.000 0.000 0.0516(5)
Cl4 0.0502(6) 0.0985(9) 0.0777(7) 0.0067(6) 0.0002(5) 0.0221(6)
Cl2 0.0801(10) 0.0774(10) 0.0781(9) 0.0033(7) 0.0271(8) 0.0394(8)
N1A 0.065(2) 0.059(2) 0.085(2) 0.0007(17) -0.0039(17) 0.0338(17)
C1A 0.098(4) 0.069(3) 0.151(5) -0.026(3) -0.010(4) 0.039(3)
C2A 0.117(5) 0.060(3) 0.142(5) 0.020(3) 0.000(4) 0.029(3)
C3A 0.108(5) 0.197(8) 0.147(6) -0.003(5) -0.030(4) 0.101(5)
C4A 0.096(4) 0.150(6) 0.092(4) 0.009(4) 0.006(3) 0.069(4)
N1B 0.072(2) 0.118(3) 0.0602(19) 0.0158(19) 0.0103(16) 0.066(2)
C1B 0.76(2) 0.56(2) 0.149(8) 0.077(12) 0.016(14) 0.598(19)
C2B 0.095(7) 0.53(3) 0.33(2) -0.16(2) 0.032(10) -0.098(13)
C3B 0.127(6) 0.180(9) 0.311(14) -0.014(8) 0.085(8) 0.088(6)
C4B 0.297(13) 0.302(14) 0.084(5) -0.016(6) -0.003(6) 0.208(12)
N1C 0.108(3) 0.085(3) 0.060(2) 0.0008(19) 0.006(2) 0.036(2)
C1C 0.55(2) 0.118(6) 0.161(8) 0.065(6) 0.124(11) 0.194(11)
C2C 0.199(10) 0.109(6) 0.177(8) -0.063(6) 0.052(7) -0.039(6)
C3C 0.172(8) 0.391(18) 0.101(5) 0.015(7) 0.036(5) 0.181(10)
C4C 0.223(10) 0.288(13) 0.063(4) 0.010(5) 0.007(5) 0.136(10)
N1D 0.096(4) 0.096(4) 0.111(6) 0.000 0.000 0.0481(18)
C1D 0.81(9) 0.81(9) 0.32(6) 0.000 0.000 0.40(5)
C2D 0.58(4) 0.61(5) 0.77(6) -0.25(5) -0.07(5) 0.48(4)
O2W 0.110(3) 0.098(3) 0.179(5) 0.025(3) 0.000(3) 0.056(3)
O3W 0.34(3) 0.34(3) 0.16(2) 0.000 0.000 0.170(15)
O4W 0.50(6) 0.50(6) 0.36(7) 0.000 0.000 0.25(3)
O1W 0.294(6) 0.547(12) 0.184(4) -0.043(6) 0.015(4) 0.285(8)
Cl5 0.294(6) 0.547(12) 0.184(4) -0.043(6) 0.015(4) 0.285(8)

loop_
_atom_type_symbol
_atom_type_description
_atom_type_scat_dispersion_real
_atom_type_scat_dispersion_imag
_atom_type_scat_source
C C 0.0033 0.0016 'International Tables Vol C Tables 4.2.6.8 and 6.1.1.4'
H H 0.0000 0.0000 'International Tables Vol C Tables 4.2.6.8 and 6.1.1.4'
N N 0.0061 0.0033 'International Tables Vol C Tables 4.2.6.8 and 6.1.1.4'
O O 0.0106 0.0060 'International Tables Vol C Tables 4.2.6.8 and 6.1.1.4'
Cl Cl 0.1484 0.1585 'International Tables Vol C Tables 4.2.6.8 and 6.1.1.4'

loop_
_geom_angle_atom_site_label_1
_geom_angle_atom_site_label_2
_geom_angle_atom_site_label_3
_geom_angle
_geom_angle_site_symmetry_1
_geom_angle_site_symmetry_3
C1 N1 C4 110.3(2) . .
C2 C1 N1 106.6(3) . .
C2 C1 C41 129.9(3) . .
N1 C1 C41 123.6(3) . .
C16 N2 C13 110.6(3) . .
C1 C2 C3 108.0(3) . .
C28 N3 C25 110.5(3) . .
C4 C3 C2 108.1(3) . .
C37 N4 C40 110.4(3) . .
C3 C4 N1 107.0(3) . .
C3 C4 C5 130.0(3) . .
N1 C4 C5 123.0(3) . .
C13 C5 C4 111.8(3) . .
C13 C5 C12 107.1(3) . .
C4 C5 C12 107.5(3) . .
C13 C5 C6 113.6(3) . .
C4 C5 C6 109.9(3) . .
C12 C5 C6 106.5(3) . .
C7 C6 C11 118.8(3) . .
C7 C6 C5 122.6(3) . .
C11 C6 C5 118.3(3) . .
C6 C7 C8 120.6(3) . .
C9 C8 O1 117.0(3) . .
C9 C8 C7 120.9(4) . .
O1 C8 C7 122.2(3) . .
C8 C9 C10 118.9(4) . .
O2 C10 C11 121.9(4) . .
O2 C10 C9 117.0(4) . .
C11 C10 C9 121.1(4) . .
C10 C11 C6 119.7(4) . .
C14 C13 N2 105.9(3) . .
C14 C13 C5 129.9(3) . .
N2 C13 C5 124.3(3) . .
C13 C14 C15 108.7(3) . .
C16 C15 C14 108.0(3) . .
N2 C16 C15 106.8(3) . .
N2 C16 C17 122.9(3) . .
C15 C16 C17 130.1(3) . .
C25 C17 C16 111.8(3) . .
C25 C17 C24 108.8(3) . .
C16 C17 C24 108.5(3) . .
C25 C17 C18 110.9(3) . .
C16 C17 C18 110.5(3) . .
C24 C17 C18 106.1(3) . .
C19 C18 C23 119.0(3) . .
C19 C18 C17 120.8(3) . .
C23 C18 C17 120.2(3) . .
C20 C19 C18 120.5(4) . .
C19 C20 O3 120.6(4) . .
C19 C20 C21 120.9(4) . .
O3 C20 C21 118.5(4) . .
C22 C21 C20 118.8(3) . .
O4 C22 C21 122.7(3) . .
O4 C22 C23 116.6(3) . .
C21 C22 C23 120.7(3) . .
C22 C23 C18 120.1(3) . .
C26 C25 N3 106.7(3) . .
C26 C25 C17 130.8(3) . .
N3 C25 C17 122.4(3) . .
C25 C26 C27 108.0(3) . .
C28 C27 C26 108.3(3) . .
C27 C28 N3 106.4(3) . .
C27 C28 C29 131.5(3) . .
N3 C28 C29 122.1(3) . .
C28 C29 C37 112.0(3) . .
C28 C29 C30 110.9(3) . .
C37 C29 C30 110.8(3) . .
C28 C29 C36 108.9(3) . .
C37 C29 C36 107.6(3) . .
C30 C29 C36 106.4(3) . .
C31 C30 C35 119.4(3) . .
C31 C30 C29 120.5(3) . .
C35 C30 C29 120.0(3) . .
C30 C31 C32 119.5(3) . .
C33 C32 O5 122.3(3) . .
C33 C32 C31 121.4(3) . .
O5 C32 C31 116.3(3) . .
C32 C33 C34 118.6(3) . .
O6 C34 C33 120.8(3) . .
O6 C34 C35 118.4(3) . .
C33 C34 C35 120.7(3) . .
C34 C35 C30 120.3(3) . .
N4 C37 C38 106.8(3) . .
N4 C37 C29 122.6(3) . .
C38 C37 C29 130.4(3) . .
C37 C38 C39 108.4(3) . .
C40 C39 C38 107.9(3) . .
C39 C40 N4 106.5(3) . .
C39 C40 C41 129.7(3) . .
N4 C40 C41 123.8(3) . .
C40 C41 C1 111.3(3) . .
C40 C41 C42 113.7(3) . .
C1 C41 C42 110.2(3) . .
C40 C41 C48 106.9(3) . .
C1 C41 C48 108.1(3) . .
C42 C41 C48 106.3(3) . .
C47 C42 C43 118.8(3) . .
C47 C42 C41 122.8(3) . .
C43 C42 C41 118.2(3) . .
C44 C43 C42 119.7(4) . .
O7 C44 C43 122.0(4) . .
O7 C44 C45 117.1(4) . .
C43 C44 C45 120.9(4) . .
C46 C45 C44 119.1(4) . .
C45 C46 O8 116.7(3) . .
C45 C46 C47 120.9(3) . .
O8 C46 C47 122.4(3) . .
C46 C47 C42 120.4(3) . .
C1A N1A C4A 107.8(5) . .
C1A N1A C2A 106.8(4) . .
C4A N1A C2A 109.0(4) . .
C1A N1A C3A 110.7(5) . .
C4A N1A C3A 110.2(5) . .
C2A N1A C3A 112.2(5) . .
C2B N1B C1B 105.7(13) . .
C2B N1B C4B 107.1(9) . .
C1B N1B C4B 111.7(8) . .
C2B N1B C3B 108.8(11) . .
C1B N1B C3B 106.0(9) . .
C4B N1B C3B 116.9(8) . .
C1C N1C C2C 113.3(10) . .
C1C N1C C3C 109.3(8) . .
C2C N1C C3C 103.0(7) . .
C1C N1C C4C 109.5(7) . .
C2C N1C C4C 108.8(7) . .
C3C N1C C4C 112.9(7) . .
C2D N1D C2D 103.1(14) 2_665 .
C2D N1D C2D 103.1(14) 2_665 3_565
C2D N1D C2D 103.1(14) . 3_565
C2D N1D C1D 115.3(12) 2_665 .
C2D N1D C1D 115.3(12) . .
C2D N1D C1D 115.3(12) 3_565 .

loop_
_geom_bond_atom_site_label_1
_geom_bond_atom_site_label_2
_geom_bond_distance
_geom_bond_site_symmetry_2
N1 C1 1.373(4) .
N1 C4 1.374(4) .
O1 C8 1.369(4) .
C1 C2 1.366(4) .
C1 C41 1.517(4) .
N2 C16 1.368(4) .
N2 C13 1.383(4) .
C2 C3 1.411(5) .
O2 C10 1.369(5) .
N3 C28 1.368(4) .
N3 C25 1.372(4) .
O3 C20 1.379(5) .
C3 C4 1.354(5) .
N4 C37 1.363(4) .
N4 C40 1.376(4) .
O4 C22 1.369(4) .
C4 C5 1.525(5) .
O5 C32 1.373(4) .
C5 C13 1.499(5) .
C5 C12 1.543(5) .
C5 C6 1.544(5) .
O6 C34 1.374(4) .
C6 C7 1.381(5) .
C6 C11 1.395(5) .
C7 C8 1.382(5) .
O7 C44 1.369(5) .
O8 C46 1.370(4) .
C8 C9 1.359(6) .
C9 C10 1.387(6) .
C10 C11 1.374(6) .
C13 C14 1.371(5) .
C14 C15 1.400(6) .
C15 C16 1.369(5) .
C16 C17 1.519(5) .
C17 C25 1.510(5) .
C17 C24 1.548(5) .
C17 C18 1.548(5) .
C18 C19 1.379(5) .
C18 C23 1.385(5) .
C19 C20 1.370(6) .
C20 C21 1.384(6) .
C21 C22 1.372(5) .
C22 C23 1.386(5) .
C25 C26 1.360(5) .
C26 C27 1.402(5) .
C27 C28 1.365(5) .
C28 C29 1.514(5) .
C29 C37 1.518(5) .
C29 C30 1.545(5) .
C29 C36 1.549(5) .
C30 C31 1.373(5) .
C30 C35 1.382(5) .
C31 C32 1.394(5) .
C32 C33 1.366(5) .
C33 C34 1.380(5) .
C34 C35 1.380(5) .
C37 C38 1.366(5) .
C38 C39 1.396(6) .
C39 C40 1.371(5) .
C40 C41 1.502(5) .
C41 C42 1.541(5) .
C41 C48 1.548(5) .
C42 C47 1.387(5) .
C42 C43 1.389(5) .
C43 C44 1.375(6) .
C44 C45 1.384(6) .
C45 C46 1.360(6) .
C46 C47 1.373(5) .
N1A C1A 1.471(6) .
N1A C4A 1.475(7) .
N1A C2A 1.481(7) .
N1A C3A 1.482(7) .
N1B C2B 1.370(13) .
N1B C1B 1.388(10) .
N1B C4B 1.403(8) .
N1B C3B 1.408(8) .
N1C C1C 1.400(9) .
N1C C2C 1.413(8) .
N1C C3C 1.466(9) .
N1C C4C 1.497(7) .
N1D C2D 1.436(9) 2_665
N1D C2D 1.436(9) .
N1D C2D 1.436(9) 3_565
N1D C1D 1.460(10) .

loop_
_geom_torsion_atom_site_label_1
_geom_torsion_atom_site_label_2
_geom_torsion_atom_site_label_3
_geom_torsion_atom_site_label_4
_geom_torsion
C4 N1 C1 C2 0.6(4)
C4 N1 C1 C41 -179.0(3)
N1 C1 C2 C3 -0.4(4)
C41 C1 C2 C3 179(66)
C1 C2 C3 C4 0.1(4)
C2 C3 C4 N1 0.2(4)
C2 C3 C4 C5 -179(66)
C1 N1 C4 C3 -0.5(4)
C1 N1 C4 C5 179.1(3)
C3 C4 C5 C13 -103.8(4)
N1 C4 C5 C13 76.7(4)
C3 C4 C5 C12 13.5(5)
N1 C4 C5 C12 -166.0(3)
C3 C4 C5 C6 129.1(4)
N1 C4 C5 C6 -50.4(4)
C13 C5 C6 C7 9.5(4)
C4 C5 C6 C7 135.7(3)
C12 C5 C6 C7 -108.1(4)
C13 C5 C6 C11 -176.5(3)
C4 C5 C6 C11 -50.3(4)
C12 C5 C6 C11 65.9(4)
C11 C6 C7 C8 -0.5(5)
C5 C6 C7 C8 173.5(3)
C6 C7 C8 C9 -2.2(5)
C6 C7 C8 O1 177.8(3)
O1 C8 C9 C10 -177.2(4)
C7 C8 C9 C10 2.8(6)
C8 C9 C10 O2 -179.2(4)
C8 C9 C10 C11 -0.8(7)
O2 C10 C11 C6 176.6(4)
C9 C10 C11 C6 -1.8(7)
C7 C6 C11 C10 2.4(6)
C5 C6 C11 C10 -171.8(4)
C16 N2 C13 C14 0.5(4)
C16 N2 C13 C5 -179.9(3)
C4 C5 C13 C14 118.0(4)
C12 C5 C13 C14 0.5(5)
C6 C5 C13 C14 -116.9(4)
C4 C5 C13 N2 -61.6(4)
C12 C5 C13 N2 -179.1(3)
C6 C5 C13 N2 63.6(4)
N2 C13 C14 C15 -0.2(4)
C5 C13 C14 C15 -179.9(3)
C13 C14 C15 C16 -0.1(5)
C13 N2 C16 C15 -0.5(4)
C13 N2 C16 C17 175.3(3)
C14 C15 C16 N2 0.4(4)
C14 C15 C16 C17 -175.1(4)
N2 C16 C17 C25 67.0(4)
C15 C16 C17 C25 -118.2(4)
N2 C16 C17 C24 -173.0(3)
C15 C16 C17 C24 1.8(5)
N2 C16 C17 C18 -57.0(4)
C15 C16 C17 C18 117.8(4)
C25 C17 C18 C19 35.5(4)
C16 C17 C18 C19 160.0(3)
C24 C17 C18 C19 -82.6(4)
C25 C17 C18 C23 -147.9(3)
C16 C17 C18 C23 -23.4(4)
C24 C17 C18 C23 94.0(4)
C23 C18 C19 C20 0.6(6)
C17 C18 C19 C20 177.3(3)
C18 C19 C20 O3 -179.9(4)
C18 C19 C20 C21 0.5(6)
C19 C20 C21 C22 -0.1(6)
O3 C20 C21 C22 -179.7(4)
C20 C21 C22 O4 178.6(3)
C20 C21 C22 C23 -1.5(6)
O4 C22 C23 C18 -177.5(3)
C21 C22 C23 C18 2.6(5)
C19 C18 C23 C22 -2.2(5)
C17 C18 C23 C22 -178.8(3)
C28 N3 C25 C26 1.3(4)
C28 N3 C25 C17 -177.7(3)
C16 C17 C25 C26 107.0(4)
C24 C17 C25 C26 -12.8(5)
C18 C17 C25 C26 -129.1(4)
C16 C17 C25 N3 -74.2(4)
C24 C17 C25 N3 166.0(3)
C18 C17 C25 N3 49.7(4)
N3 C25 C26 C27 -0.6(4)
C17 C25 C26 C27 178.3(3)
C25 C26 C27 C28 -0.2(4)
C26 C27 C28 N3 1.0(4)
C26 C27 C28 C29 -177.3(3)
C25 N3 C28 C27 -1.4(4)
C25 N3 C28 C29 177.0(3)
C27 C28 C29 C37 -107.5(4)
N3 C28 C29 C37 74.4(4)
C27 C28 C29 C30 128.1(4)
N3 C28 C29 C30 -49.9(4)
C27 C28 C29 C36 11.4(5)
N3 C28 C29 C36 -166.7(3)
C28 C29 C30 C31 150.3(3)
C37 C29 C30 C31 25.2(4)
C36 C29 C30 C31 -91.5(4)
C28 C29 C30 C35 -32.9(4)
C37 C29 C30 C35 -157.9(3)
C36 C29 C30 C35 85.4(4)
C35 C30 C31 C32 1.8(5)
C29 C30 C31 C32 178.6(3)
C30 C31 C32 C33 -3.3(5)
C30 C31 C32 O5 176.6(3)
O5 C32 C33 C34 -177.1(3)
C31 C32 C33 C34 2.8(5)
C32 C33 C34 O6 -179.9(3)
C32 C33 C34 C35 -0.9(5)
O6 C34 C35 C30 178.5(3)
C33 C34 C35 C30 -0.6(5)
C31 C30 C35 C34 0.2(5)
C29 C30 C35 C34 -176.7(3)
C40 N4 C37 C38 0.8(4)
C40 N4 C37 C29 -175.6(3)
C28 C29 C37 N4 -66.6(4)
C30 C29 C37 N4 57.8(4)
C36 C29 C37 N4 173.8(3)
C28 C29 C37 C38 118.0(4)
C30 C29 C37 C38 -117.6(4)
C36 C29 C37 C38 -1.6(5)
N4 C37 C38 C39 -0.3(4)
C29 C37 C38 C39 175.6(4)
C37 C38 C39 C40 -0.2(5)
C38 C39 C40 N4 0.7(4)
C38 C39 C40 C41 -179.1(3)
C37 N4 C40 C39 -0.9(4)
C37 N4 C40 C41 178.9(3)
C39 C40 C41 C1 -117.3(4)
N4 C40 C41 C1 63.0(4)
C39 C40 C41 C42 117.5(4)
N4 C40 C41 C42 -62.2(4)
C39 C40 C41 C48 0.6(5)
N4 C40 C41 C48 -179.2(3)
C2 C1 C41 C40 102.5(4)
N1 C1 C41 C40 -78.0(4)
C2 C1 C41 C42 -130.3(4)
N1 C1 C41 C42 49.2(4)
C2 C1 C41 C48 -14.5(5)
N1 C1 C41 C48 165.0(3)
C40 C41 C42 C47 -8.7(4)
C1 C41 C42 C47 -134.5(3)
C48 C41 C42 C47 108.6(4)
C40 C41 C42 C43 176.1(3)
C1 C41 C42 C43 50.4(4)
C48 C41 C42 C43 -66.5(4)
C47 C42 C43 C44 -3.1(6)
C41 C42 C43 C44 172.2(4)
C42 C43 C44 O7 -175.7(5)
C42 C43 C44 C45 2.6(7)
O7 C44 C45 C46 178.7(5)
C43 C44 C45 C46 0.3(7)
C44 C45 C46 O8 177.3(4)
C44 C45 C46 C47 -2.8(7)
C45 C46 C47 C42 2.2(5)
O8 C46 C47 C42 -177.9(3)
C43 C42 C47 C46 0.8(5)
C41 C42 C47 C46 -174.3(3)
